data_7213764
loop_
_publ_author_name
'Dobrowolski, Micha\/l A.'
'Garbarino, Gaston'
'Mezouar, Mohamed'
'Ciesielski, Arkadiusz'
'Cyra\'nski, Micha\/l K.'

_publ_section_title
;
 Structural diversities of charge transfer organic complexes. Focus on
 benzenoid hydrocarbons and 7,7,8,8-tetracyanoquinodimethane
;
_journal_issue 3
_journal_name_full CrystEngComm
_journal_page_first 415
_journal_paper_doi 10.1039/c3ce41703d
_journal_volume 16
_journal_year 2014
_chemical_formula_moiety 'C12 H4 N4, C14 H10'
_chemical_formula_sum 'C26 H14 N4'
_chemical_formula_weight 382.41
_chemical_name_systematic
; 
 Phenanthrene-7,7,8,8-tetracyanoquinodimethane complex
;
_space_group_IT_number 2
_symmetry_cell_setting triclinic
_symmetry_space_group_name_Hall '-P 1'
_symmetry_space_group_name_H-M 'P -1'
_atom_sites_solution_hydrogens geom
_atom_sites_solution_primary direct
_atom_sites_solution_secondary difmap
_audit_creation_method SHELXL-97
_cell_angle_alpha 101.212(16)
_cell_angle_beta 97.720(15)
_cell_angle_gamma 99.521(12)
_cell_formula_units_Z 1
_cell_length_a 6.7083(9)
_cell_length_b 8.0897(12)
_cell_length_c 9.118(2)
_cell_measurement_temperature 100(2)
_cell_volume 471.54(15)
_computing_structure_refinement 'SHELXL-97 (Sheldrick, 1997)'
_computing_structure_solution 'SHELXS-97 (Sheldrick, 1990)'
_diffrn_ambient_temperature 100(2)
_diffrn_measured_fraction_theta_full 0.996
_diffrn_measured_fraction_theta_max 0.996
_diffrn_radiation_monochromator graphite
_diffrn_radiation_source 'fine-focus sealed tube'
_diffrn_radiation_type MoK\a
_diffrn_radiation_wavelength 0.71073
_diffrn_reflns_av_R_equivalents 0.0000
_diffrn_reflns_av_sigmaI/netI 0.0973
_diffrn_reflns_limit_h_max 7
_diffrn_reflns_limit_h_min -7
_diffrn_reflns_limit_k_max 9
_diffrn_reflns_limit_k_min -8
_diffrn_reflns_limit_l_max 9
_diffrn_reflns_limit_l_min -10
_diffrn_reflns_number 4006
_diffrn_reflns_theta_full 25.05
_diffrn_reflns_theta_max 25.05
_diffrn_reflns_theta_min 2.31
_exptl_absorpt_coefficient_mu 0.082
_exptl_absorpt_correction_type none
_exptl_crystal_colour Purple
_exptl_crystal_density_diffrn 1.347
_exptl_crystal_density_method 'not measured'
_exptl_crystal_description Needle
_exptl_crystal_F_000 198
_exptl_crystal_size_max 0.3
_exptl_crystal_size_mid 0.1
_exptl_crystal_size_min 0.1
_refine_diff_density_max 0.555
_refine_diff_density_min -0.443
_refine_diff_density_rms 0.124
_refine_ls_extinction_method none
_refine_ls_goodness_of_fit_ref 0.967
_refine_ls_hydrogen_treatment mixed
_refine_ls_matrix_type full
_refine_ls_number_parameters 165
_refine_ls_number_reflns 4006
_refine_ls_number_restraints 78
_refine_ls_restrained_S_all 0.969
_refine_ls_R_factor_all 0.1716
_refine_ls_R_factor_gt 0.0761
_refine_ls_shift/su_max 0.000
_refine_ls_shift/su_mean 0.000
_refine_ls_structure_factor_coef Fsqd
_refine_ls_weighting_details 'calc w=1/[\s^2^(Fo^2^)+(0.1137P)^2^+0.0000P] where P=(Fo^2^+2Fc^2^)/3'
_refine_ls_weighting_scheme calc
_refine_ls_wR_factor_gt 0.1763
_refine_ls_wR_factor_ref 0.2282
_reflns_number_gt 1799
_reflns_number_total 4006
_reflns_threshold_expression >2sigma(I)
_cod_data_source_file c3ce41703d.txt
_cod_data_source_block new
_cod_depositor_comments
;
The following automatic conversions were performed:

'_symmetry_cell_setting' value 'Triclinic' changed to 'triclinic'
according to
/usr/data/users/saulius/automatic-downloads/current/RSC/lib/dictionaries/cif_core.dic
dictionary named 'cif_core.dic' version 2.4.2 from
2011-04-26.

'_exptl_absorpt_correction_type' value 'None' changed to
'none' according to
/usr/data/users/saulius/automatic-downloads/current/RSC/lib/dictionaries/cif_core.dic
dictionary named 'cif_core.dic' version 2.4.2 from 2011-04-26.

Automatic conversion script
Id: cif_fix_values 2281 2013-09-26 08:29:07Z andrius 
;
_cod_original_cell_volume 471.55(14)
_cod_original_sg_symbol_H-M P-1
_cod_database_code 7213764

loop_
_symmetry_equiv_pos_as_xyz
'x, y, z'
'-x, -y, -z'

loop_
_atom_site_label
_atom_site_type_symbol
_atom_site_fract_x
_atom_site_fract_y
_atom_site_fract_z
_atom_site_U_iso_or_equiv
_atom_site_adp_type
_atom_site_occupancy
_atom_site_symmetry_multiplicity
_atom_site_calc_flag
_atom_site_refinement_flags
_atom_site_disorder_assembly
_atom_site_disorder_group
C1 C 0.9030(13) -0.1312(14) 0.6329(10) 0.0195(16) Uani 0.50 1 d PDU A -1
H1 H 0.8918 -0.1012 0.5368 0.023 Uiso 0.50 1 calc PR A -1
C2 C 0.8673(12) -0.3015(19) 0.6405(16) 0.020(3) Uani 0.50 1 d PD A -1
H2 H 0.8308 -0.3878 0.5492 0.024 Uiso 0.50 1 calc PR A -1
C3 C 0.8835(12) -0.3490(17) 0.779(2) 0.023(3) Uani 0.50 1 d PD A -1
H3 H 0.8581 -0.4672 0.7818 0.027 Uiso 0.50 1 calc PR A -1
C4 C 0.9383(14) -0.2210(11) 0.9157(10) 0.0165(16) Uani 0.50 1 d PDU A -1
C5 C 0.9750(15) -0.0465(14) 0.9070(12) 0.014(2) Uani 0.50 1 d PD A -1
C6 C 0.9550(16) -0.0040(14) 0.7639(12) 0.016(2) Uani 0.50 1 d PD A -1
H6 H 0.9776 0.1133 0.7576 0.019 Uiso 0.50 1 calc PR A -1
C7 C 0.9538(8) -0.2693(8) 1.0598(7) 0.0224(15) Uani 0.50 1 d PD A -1
H7 H 0.9277 -0.3876 1.0629 0.027 Uiso 0.50 1 calc PR A -1
C8 C 1.0041(8) -0.1510(7) 1.1883(7) 0.0203(15) Uani 0.50 1 d PD A -1
H8 H 1.0124 -0.1864 1.2820 0.024 Uiso 0.50 1 calc PR A -1
C9 C 1.0469(16) 0.0317(13) 1.1899(12) 0.016(2) Uani 0.50 1 d PD A -1
C10 C 1.0313(16) 0.0846(13) 1.0515(13) 0.014(2) Uani 0.50 1 d PD A -1
C11 C 1.1024(13) 0.1582(14) 1.3288(10) 0.0195(16) Uani 0.50 1 d PDU A -1
H11 H 1.1153 0.1235 1.4228 0.023 Uiso 0.50 1 calc PR A -1
C12 C 1.1373(13) 0.331(2) 1.3272(16) 0.020(3) Uani 0.50 1 d PD A -1
H12 H 1.1720 0.4139 1.4204 0.024 Uiso 0.50 1 calc PR A -1
C13 C 1.1226(14) 0.3834(17) 1.193(2) 0.023(3) Uani 0.50 1 d PD A -1
H13 H 1.1468 0.5027 1.1934 0.027 Uiso 0.50 1 calc PR A -1
C14 C 1.0724(14) 0.2631(11) 1.0550(11) 0.0165(16) Uani 0.50 1 d PDU A -1
H14 H 1.0655 0.3011 0.9625 0.020 Uiso 0.50 1 calc PR A -1
N2X N 0.3457(5) 0.4186(4) 0.7473(3) 0.0421(9) Uani 1 1 d . . .
N4X N 0.3475(4) 0.7960(3) 0.4649(3) 0.0303(8) Uani 1 1 d . . .
C3X C 0.4711(4) 0.8277(4) 1.0147(3) 0.0165(7) Uani 1 1 d . . .
H3X H 0.4517 0.7108 1.0222 0.020 Uiso 1 1 calc R . .
C5X C 0.4482(4) 0.8683(4) 0.8664(3) 0.0148(7) Uani 1 1 d . . .
C7X C 0.4806(4) 1.0473(4) 0.8578(3) 0.0156(7) Uani 1 1 d . . .
H7X H 0.4678 1.0767 0.7616 0.019 Uiso 1 1 calc R . .
C8X C 0.3985(4) 0.7399(4) 0.7366(3) 0.0177(7) Uani 1 1 d . . .
C9X C 0.3717(4) 0.7724(4) 0.5851(4) 0.0201(8) Uani 1 1 d . . .
C10X C 0.3684(5) 0.5606(5) 0.7425(3) 0.0249(8) Uani 1 1 d . . .

loop_
_atom_site_aniso_label
_atom_site_aniso_U_11
_atom_site_aniso_U_22
_atom_site_aniso_U_33
_atom_site_aniso_U_23
_atom_site_aniso_U_13
_atom_site_aniso_U_12
C1 0.0135(17) 0.028(3) 0.019(3) 0.011(2) 0.004(2) 0.0028(17)
C2 0.0214(19) 0.024(5) 0.016(5) 0.005(4) 0.001(2) 0.007(2)
C3 0.0162(19) 0.008(4) 0.043(6) 0.004(4) 0.000(2) 0.006(2)
C4 0.0159(18) 0.017(3) 0.022(3) 0.012(2) 0.0036(19) 0.009(2)
C5 0.0068(19) 0.016(5) 0.020(6) 0.003(3) 0.003(3) 0.004(3)
C6 0.0119(19) 0.020(4) 0.020(6) 0.013(3) 0.004(3) 0.004(2)
C7 0.014(3) 0.025(4) 0.034(4) 0.016(4) 0.010(3) 0.005(3)
C8 0.014(3) 0.025(4) 0.028(4) 0.021(3) 0.007(3) 0.003(3)
C9 0.0119(19) 0.020(4) 0.020(6) 0.013(3) 0.004(3) 0.004(2)
C10 0.0068(19) 0.016(5) 0.020(6) 0.003(3) 0.003(3) 0.004(3)
C11 0.0135(17) 0.028(3) 0.019(3) 0.011(2) 0.004(2) 0.0028(17)
C12 0.0214(19) 0.024(5) 0.016(5) 0.005(4) 0.001(2) 0.007(2)
C13 0.0162(19) 0.008(4) 0.043(6) 0.004(4) 0.000(2) 0.006(2)
C14 0.0159(18) 0.017(3) 0.022(3) 0.012(2) 0.0036(19) 0.009(2)
N2X 0.066(2) 0.0289(18) 0.0293(18) 0.0013(15) -0.0027(15) 0.0180(15)
N4X 0.0375(17) 0.0335(17) 0.0205(16) 0.0033(14) 0.0042(13) 0.0121(13)
C3X 0.0148(16) 0.0196(18) 0.0190(18) 0.0074(15) 0.0053(13) 0.0086(13)
C5X 0.0079(14) 0.0190(17) 0.0178(18) 0.0023(13) 0.0009(13) 0.0071(12)
C7X 0.0107(15) 0.0242(19) 0.0143(17) 0.0062(14) 0.0044(13) 0.0059(13)
C8X 0.0142(15) 0.0191(17) 0.0188(18) 0.0025(14) -0.0009(14) 0.0057(13)
C9X 0.0210(17) 0.0176(18) 0.0205(19) 0.0001(15) 0.0019(14) 0.0068(13)
C10X 0.0271(18) 0.028(2) 0.0188(19) 0.0020(16) -0.0028(14) 0.0133(15)

loop_
_atom_type_symbol
_atom_type_description
_atom_type_scat_dispersion_real
_atom_type_scat_dispersion_imag
_atom_type_scat_source
C C 0.0033 0.0000 'International Tables Vol C Tables 4.2.6.8 and 6.1.1.4'
H H 0.0000 0.0000 'International Tables Vol C Tables 4.2.6.8 and 6.1.1.4'
N N 0.0061 0.0000 'International Tables Vol C Tables 4.2.6.8 and 6.1.1.4'

loop_
_geom_angle_atom_site_label_1
_geom_angle_atom_site_label_2
_geom_angle_atom_site_label_3
_geom_angle
_geom_angle_site_symmetry_1
C2 C1 C6 120.3(9) .
C1 C2 C3 121.1(11) .
C2 C3 C4 119.9(10) .
C5 C4 C3 118.6(8) .
C5 C4 C7 121.1(8) .
C3 C4 C7 120.3(9) .
C6 C5 C4 119.5(9) .
C6 C5 C10 122.9(8) .
C4 C5 C10 117.6(7) .
C1 C6 C5 120.5(9) .
C8 C7 C4 120.8(6) .
C7 C8 C9 121.8(6) .
C10 C9 C11 119.3(9) .
C10 C9 C8 119.2(8) .
C11 C9 C8 121.4(8) .
C9 C10 C14 118.5(9) .
C9 C10 C5 119.5(7) .
C14 C10 C5 122.0(7) .
C12 C11 C9 120.3(9) .
C13 C12 C11 120.8(11) .
C12 C13 C14 120.4(11) .
C13 C14 C10 120.7(9) .
C7X C3X C5X 121.1(3) 2_677
C8X C5X C3X 120.8(3) .
C8X C5X C7X 120.8(3) .
C3X C5X C7X 118.4(2) .
C3X C7X C5X 120.4(3) 2_677
C5X C8X C10X 121.7(3) .
C5X C8X C9X 123.4(3) .
C10X C8X C9X 114.9(3) .
N4X C9X C8X 178.8(3) .
N2X C10X C8X 179.6(3) .

loop_
_geom_bond_atom_site_label_1
_geom_bond_atom_site_label_2
_geom_bond_distance
_geom_bond_site_symmetry_2
C1 C2 1.375(16) .
C1 C6 1.378(14) .
C2 C3 1.383(16) .
C3 C4 1.421(16) .
C4 C5 1.411(11) .
C4 C7 1.438(9) .
C5 C6 1.408(11) .
C5 C10 1.481(6) .
C7 C8 1.324(8) .
C8 C9 1.455(10) .
C9 C10 1.406(11) .
C9 C11 1.425(13) .
C10 C14 1.418(11) .
C11 C12 1.380(15) .
C12 C13 1.372(16) .
C13 C14 1.392(16) .
N2X C10X 1.144(4) .
N4X C9X 1.144(4) .
C3X C7X 1.347(4) 2_677
C3X C5X 1.446(4) .
C5X C8X 1.375(3) .
C5X C7X 1.447(4) .
C7X C3X 1.347(4) 2_677
C8X C10X 1.443(4) .
C8X C9X 1.450(4) .
